data_8105865
loop_
_publ_author_name
'Cui, Yongxia'
'Chen, Xiaohui'
'Zhang, Tingting'

_publ_section_title
;
 Crystal structure of tetrabutylammonium 4,4-oxydibenzoate -- boric acid
 -- water (1/2/6) C46H98B2N2O17
;
_journal_issue 4
_journal_name_full 'Zeitschrift f\"ur Kristallographie - New Crystal Structures'
_journal_page_first 831
_journal_page_last 834
_journal_paper_doi 10.1515/ncrs-2019-0140
_journal_volume 234
_journal_year 2019
_chemical_formula_moiety '2(C16 H36 N), C14 H8 O5, 2(B H3 O3), 6(H2 O)'
_chemical_formula_sum 'C46 H98 B2 N2 O17'
_chemical_formula_weight 972.88
_space_group_crystal_system orthorhombic
_space_group_IT_number 61
_space_group_name_Hall '-P 2ac 2ab'
_space_group_name_H-M_alt 'P b c a'
_atom_sites_solution_hydrogens mixed
_audit_creation_method SHELXL-2014/7
_cell_angle_alpha 90
_cell_angle_beta 90
_cell_angle_gamma 90
_cell_formula_units_Z 8
_cell_length_a 16.485(3)
_cell_length_b 17.441(3)
_cell_length_c 41.100(7)
_cell_measurement_reflns_used 9992
_cell_measurement_temperature 296(2)
_cell_measurement_theta_max 22.04
_cell_measurement_theta_min 2.26
_cell_volume 11817(4)
_computing_cell_refinement 'Bruker SAINT'
_computing_data_collection 'Bruker APEX2'
_computing_data_reduction 'Bruker SAINT'
_computing_molecular_graphics 'Bruker SHELXTL'
_computing_publication_material 'Bruker SHELXTL'
_computing_structure_refinement 'SHELXL-2014/7 (Sheldrick, 2014)'
_computing_structure_solution 'SHELXL-2014/7 (Sheldrick, 2014)'
_diffrn_ambient_temperature 296(2)
_diffrn_measured_fraction_theta_full 0.992
_diffrn_measured_fraction_theta_max 0.992
_diffrn_measurement_device_type 'Bruker APEX-II CCD'
_diffrn_measurement_method '\f and \w scans'
_diffrn_radiation_type MoK\a
_diffrn_radiation_wavelength 0.71073
_diffrn_reflns_av_R_equivalents 0.0429
_diffrn_reflns_av_unetI/netI 0.0264
_diffrn_reflns_Laue_measured_fraction_full 0.992
_diffrn_reflns_Laue_measured_fraction_max 0.992
_diffrn_reflns_limit_h_max 17
_diffrn_reflns_limit_h_min -17
_diffrn_reflns_limit_k_max 14
_diffrn_reflns_limit_k_min -18
_diffrn_reflns_limit_l_max 43
_diffrn_reflns_limit_l_min -43
_diffrn_reflns_number 57604
_diffrn_reflns_point_group_measured_fraction_full 0.992
_diffrn_reflns_point_group_measured_fraction_max 0.992
_diffrn_reflns_theta_full 22.054
_diffrn_reflns_theta_max 22.054
_diffrn_reflns_theta_min 1.584
_diffrn_source 'sealed tube'
_exptl_absorpt_coefficient_mu 0.081
_exptl_absorpt_correction_T_max 0.992
_exptl_absorpt_correction_T_min 0.981
_exptl_absorpt_correction_type multi-scan
_exptl_absorpt_process_details sadabs
_exptl_crystal_colour colorless
_exptl_crystal_density_diffrn 1.094
_exptl_crystal_description block
_exptl_crystal_F_000 4272
_exptl_crystal_size_max 0.3
_exptl_crystal_size_mid 0.2
_exptl_crystal_size_min 0.1
_refine_diff_density_max 0.191
_refine_diff_density_min -0.127
_refine_diff_density_rms 0.027
_refine_ls_extinction_coef 0.00051(9)
_refine_ls_extinction_expression Fc^*^=kFc[1+0.001xFc^2^\l^3^/sin(2\q)]^-1/4^
_refine_ls_extinction_method 'SHELXL-2014/7 (Sheldrick 2014'
_refine_ls_goodness_of_fit_ref 1.037
_refine_ls_hydrogen_treatment mixed
_refine_ls_matrix_type full
_refine_ls_number_parameters 679
_refine_ls_number_reflns 7252
_refine_ls_number_restraints 48
_refine_ls_restrained_S_all 1.034
_refine_ls_R_factor_all 0.0804
_refine_ls_R_factor_gt 0.0516
_refine_ls_shift/su_max 0.067
_refine_ls_shift/su_mean 0.001
_refine_ls_structure_factor_coef Fsqd
_refine_ls_weighting_details 'w=1/[\s^2^(Fo^2^)+(0.0632P)^2^+5.8693P] where P=(Fo^2^+2Fc^2^)/3'
_refine_ls_weighting_scheme calc
_refine_ls_wR_factor_gt 0.1335
_refine_ls_wR_factor_ref 0.1557
_reflns_Friedel_coverage 0.000
_reflns_Friedel_fraction_full .
_reflns_Friedel_fraction_max .
_reflns_number_gt 5024
_reflns_number_total 7252
_reflns_threshold_expression 'I > 2\s(I)'
_cod_data_source_file suppl_ncrs-2019-0140_suppl.cif
_cod_data_source_block 1
_cod_original_cell_volume 11817(3)
_cod_database_code 8105865
_shelx_shelxl_version_number 2014/7
_shelx_space_group_comment
;
The symmetry employed for this shelxl refinement is uniquely defined
by the following loop, which should always be used as a source of
symmetry information in preference to the above space-group names.
They are only intended as comments.
;

loop_
_space_group_symop_operation_xyz
'x, y, z'
'-x+1/2, -y, z+1/2'
'-x, y+1/2, -z+1/2'
'x+1/2, -y+1/2, -z'
'-x, -y, -z'
'x-1/2, y, -z-1/2'
'x, -y-1/2, z-1/2'
'-x-1/2, y-1/2, z'

loop_
_atom_site_label
_atom_site_type_symbol
_atom_site_fract_x
_atom_site_fract_y
_atom_site_fract_z
_atom_site_U_iso_or_equiv
_atom_site_adp_type
_atom_site_occupancy
_atom_site_site_symmetry_order
_atom_site_calc_flag
_atom_site_refinement_flags_posn
_atom_site_refinement_flags_adp
_atom_site_refinement_flags_occupancy
_atom_site_disorder_assembly
_atom_site_disorder_group
C1 C 0.7073(2) 0.94426(19) 0.58029(6) 0.0674(8) Uani 1 1 d . . . . .
N1 N 0.56831(16) 0.2718(2) 0.71713(7) 0.0947(9) Uani 1 1 d . . . . .
O1 O 0.68855(16) 0.90474(13) 0.60877(4) 0.0945(8) Uani 1 1 d . . . . .
O1W O 0.67539(18) 0.81013(14) 0.76281(5) 0.0957(8) Uani 1 1 d D . . . .
H1WA H 0.676(3) 0.796(2) 0.7830(4) 0.144 Uiso 1 1 d D U . . .
H1WB H 0.697(3) 0.8548(12) 0.7624(9) 0.144 Uiso 1 1 d D U . . .
B1 B 0.7244(2) 0.0694(2) 0.82804(8) 0.0694(10) Uani 1 1 d . . . . .
C2 C 0.75057(19) 0.90427(18) 0.55779(7) 0.0675(8) Uani 1 1 d . . . . .
H2A H 0.7713 0.8561 0.5628 0.081 Uiso 1 1 calc R U . . .
N2 N 0.44334(15) 0.24926(18) 0.49780(7) 0.0900(9) Uani 1 1 d . . . . .
O2 O 0.77343(14) 0.99363(12) 0.46490(4) 0.0801(7) Uani 1 1 d . . . . .
O2W O 0.6626(3) 0.7008(2) 0.71327(7) 0.1385(11) Uani 1 1 d D . . . .
H2WB H 0.663(4) 0.736(2) 0.7279(10) 0.208 Uiso 1 1 d D U . . .
H2WA H 0.672(4) 0.6578(15) 0.7228(12) 0.208 Uiso 1 1 d D U . . .
B2 B 0.7734(2) 0.1021(2) 0.39576(8) 0.0646(9) Uani 1 1 d . . . . .
C3 C 0.76332(17) 0.93588(17) 0.52743(6) 0.0614(8) Uani 1 1 d . . . . .
H3A H 0.7917 0.9080 0.5119 0.074 Uiso 1 1 calc R U . . .
O3 O 0.73524(13) 1.10889(12) 0.48088(4) 0.0711(6) Uani 1 1 d . . . . .
O3W O 0.84965(17) 0.84987(15) 0.46045(5) 0.0938(7) Uani 1 1 d D . . . .
H3WA H 0.850(2) 0.832(2) 0.4409(5) 0.141 Uiso 1 1 d D U . . .
H3WB H 0.817(2) 0.8887(16) 0.4602(9) 0.141 Uiso 1 1 d D U . . .
C4 C 0.73502(16) 1.00753(16) 0.51969(6) 0.0530(7) Uani 1 1 d . . . . .
O4 O 0.7178(2) 0.96119(14) 0.75915(5) 0.1174(10) Uani 1 1 d . . . . .
O4W O 0.68880(14) 0.24535(14) 0.51208(5) 0.0792(6) Uani 1 1 d D . . . .
H4WA H 0.679(2) 0.2744(16) 0.4955(6) 0.119 Uiso 1 1 d D U . . .
H4WB H 0.703(2) 0.2015(10) 0.5037(7) 0.119 Uiso 1 1 d D U . . .
C5 C 0.69168(19) 1.04770(18) 0.54309(7) 0.0696(8) Uani 1 1 d . . . . .
H5A H 0.6725 1.0967 0.5385 0.084 Uiso 1 1 calc R U . . .
O5 O 0.75355(16) 1.07632(14) 0.74328(5) 0.0868(7) Uani 1 1 d . . . . .
O5W O 0.15947(16) 0.21477(15) 0.59974(6) 0.0954(7) Uani 1 1 d D . . . .
H5WA H 0.174(2) 0.187(2) 0.6159(7) 0.143 Uiso 1 1 d D U . . .
H5WB H 0.1981(18) 0.247(2) 0.5964(10) 0.143 Uiso 1 1 d D U . . .
O6 O 0.72238(15) -0.00608(12) 0.82112(4) 0.0813(7) Uani 1 1 d D . . . .
H6 H 0.723(2) -0.013(2) 0.8004(3) 0.122 Uiso 1 1 d D U . . .
C6 C 0.6769(2) 1.0149(2) 0.57328(7) 0.0796(10) Uani 1 1 d . . . . .
H6A H 0.6463 1.0411 0.5887 0.095 Uiso 1 1 calc R U . . .
O6W O 0.83641(15) 0.24923(15) 0.32581(6) 0.0915(7) Uani 1 1 d D . . . .
H6WB H 0.818(2) 0.2184(18) 0.3405(8) 0.137 Uiso 1 1 d D U . . .
H6WA H 0.7992(18) 0.2827(18) 0.3223(10) 0.137 Uiso 1 1 d D U . . .
O7 O 0.71654(17) 0.09290(13) 0.85936(5) 0.0900(7) Uani 1 1 d D . . . .
H7 H 0.712(3) 0.0553(17) 0.8727(8) 0.135 Uiso 1 1 d D U . . .
C7 C 0.74867(17) 1.03946(18) 0.48607(6) 0.0579(7) Uani 1 1 d . . . . .
O8 O 0.73449(17) 0.12493(13) 0.80545(5) 0.0911(7) Uani 1 1 d D . . . .
H8 H 0.742(3) 0.108(2) 0.7861(5) 0.137 Uiso 1 1 d D U . . .
C8 C 0.69960(19) 0.93656(18) 0.63925(6) 0.0642(8) Uani 1 1 d . . . . .
O9 O 0.77805(15) 0.02709(12) 0.40284(4) 0.0814(7) Uani 1 1 d D . . . .
H9 H 0.778(2) 0.019(2) 0.4236(3) 0.122 Uiso 1 1 d D U . . .
C9 C 0.7436(2) 1.00152(18) 0.64558(6) 0.0733(9) Uani 1 1 d . . . . .
H9A H 0.7671 1.0291 0.6287 0.088 Uiso 1 1 calc R U . . .
O10 O 0.77946(17) 0.12572(13) 0.36440(5) 0.0879(7) Uani 1 1 d D . . . .
H10 H 0.783(2) 0.0913(18) 0.3494(7) 0.132 Uiso 1 1 d D U . . .
C10 C 0.75249(19) 1.02568(17) 0.67753(6) 0.0661(8) Uani 1 1 d . . . . .
H10A H 0.7812 1.0704 0.6818 0.079 Uiso 1 1 calc R U . . .
O11 O 0.76303(15) 0.15763(12) 0.41854(5) 0.0801(6) Uani 1 1 d D . . . .
H11 H 0.751(2) 0.144(2) 0.4382(4) 0.120 Uiso 1 1 d D U . . .
C11 C 0.72000(17) 0.98513(17) 0.70285(6) 0.0570(7) Uani 1 1 d . . . . .
C12 C 0.67686(19) 0.91959(18) 0.69559(7) 0.0719(9) Uani 1 1 d . . . . .
H12A H 0.6543 0.8911 0.7125 0.086 Uiso 1 1 calc R U . . .
C13 C 0.66635(19) 0.89525(18) 0.66403(7) 0.0729(9) Uani 1 1 d . . . . .
H13A H 0.6368 0.8510 0.6596 0.088 Uiso 1 1 calc R U . . .
C14 C 0.7316(2) 1.0100(2) 0.73743(7) 0.0724(9) Uani 1 1 d . . . . .
C17 C 0.6339(2) 0.2588(3) 0.69179(10) 0.1176(15) Uani 1 1 d . . . . .
H17A H 0.6699 0.3027 0.6918 0.141 Uiso 1 1 calc R U . . .
H17B H 0.6655 0.2144 0.6982 0.141 Uiso 1 1 calc R U . . .
C18 C 0.6031(2) 0.2463(3) 0.65738(10) 0.1195(15) Uani 1 1 d . . . . .
H18A H 0.5679 0.2018 0.6570 0.143 Uiso 1 1 calc R U . . .
H18B H 0.5713 0.2905 0.6508 0.143 Uiso 1 1 calc R U . . .
C19 C 0.6706(3) 0.2348(3) 0.63382(11) 0.1299(16) Uani 1 1 d . . . . .
H19A H 0.7057 0.2794 0.6343 0.156 Uiso 1 1 calc R U . . .
H19B H 0.7024 0.1908 0.6406 0.156 Uiso 1 1 calc R U . . .
C20 C 0.6424(3) 0.2224(3) 0.59986(11) 0.1321(16) Uani 1 1 d . . . . .
H20A H 0.6884 0.2154 0.5859 0.198 Uiso 1 1 calc R U . . .
H20B H 0.6086 0.1776 0.5990 0.198 Uiso 1 1 calc R U . . .
H20C H 0.6119 0.2663 0.5928 0.198 Uiso 1 1 calc R U . . .
C21 C 0.5167(2) 0.3404(2) 0.70840(9) 0.0969(12) Uani 1 1 d . . . . .
H21A H 0.4760 0.3466 0.7253 0.116 Uiso 1 1 calc R U . . .
H21B H 0.4882 0.3288 0.6883 0.116 Uiso 1 1 calc R U . . .
C22 C 0.5592(3) 0.4165(3) 0.70406(13) 0.1348(17) Uani 1 1 d . . . . .
H22A H 0.5825 0.4324 0.7246 0.162 Uiso 1 1 calc R U . A 1
H22B H 0.6030 0.4107 0.6885 0.162 Uiso 1 1 calc R U . A 1
C23 C 0.5015(5) 0.4771(4) 0.69226(18) 0.170(2) Uani 0.418(12) 1 d . . P B 1
H23A H 0.4708 0.4514 0.6753 0.204 Uiso 0.418(12) 1 calc R U P B 1
H23B H 0.4638 0.4832 0.7102 0.204 Uiso 0.418(12) 1 calc R U P B 1
C23' C 0.5015(5) 0.4771(4) 0.69226(18) 0.170(2) Uani 0.582(12) 1 d . . P B 2
H23C H 0.4487 0.4705 0.7023 0.204 Uiso 0.582(12) 1 calc R U P B 2
H23D H 0.5217 0.5277 0.6977 0.204 Uiso 0.582(12) 1 calc R U P B 2
C24 C 0.5114(8) 0.5528(10) 0.6802(4) 0.172(8) Uani 0.418(12) 1 d . U P B 1
H24A H 0.4592 0.5740 0.6750 0.258 Uiso 0.418(12) 1 calc R U P B 1
H24B H 0.5372 0.5839 0.6964 0.258 Uiso 0.418(12) 1 calc R U P B 1
H24C H 0.5444 0.5516 0.6609 0.258 Uiso 0.418(12) 1 calc R U P B 1
C24' C 0.4955(6) 0.4686(7) 0.6582(3) 0.167(5) Uani 0.582(12) 1 d . U P B 2
H24D H 0.4589 0.5065 0.6497 0.250 Uiso 0.582(12) 1 calc R U P B 2
H24E H 0.5481 0.4753 0.6485 0.250 Uiso 0.582(12) 1 calc R U P B 2
H24F H 0.4754 0.4184 0.6531 0.250 Uiso 0.582(12) 1 calc R U P B 2
C25 C 0.6122(2) 0.2846(3) 0.74914(10) 0.1223(16) Uani 1 1 d . . . . .
H25A H 0.6446 0.2395 0.7538 0.147 Uiso 1 1 calc R U . . .
H25B H 0.6492 0.3273 0.7465 0.147 Uiso 1 1 calc R U . . .
C26 C 0.5591(2) 0.3005(3) 0.77822(10) 0.1251(16) Uani 1 1 d . . . . .
H26A H 0.5271 0.3462 0.7743 0.150 Uiso 1 1 calc R U . . .
H26B H 0.5222 0.2579 0.7815 0.150 Uiso 1 1 calc R U . . .
C27 C 0.6100(3) 0.3116(4) 0.80814(11) 0.148(2) Uani 1 1 d . . . . .
H27A H 0.6429 0.2662 0.8115 0.178 Uiso 1 1 calc R U . . .
H27B H 0.6464 0.3545 0.8046 0.178 Uiso 1 1 calc R U . . .
C28 C 0.5623(3) 0.3259(4) 0.83747(12) 0.175(2) Uani 1 1 d . . . . .
H28A H 0.5981 0.3325 0.8557 0.263 Uiso 1 1 calc R U . . .
H28B H 0.5305 0.3715 0.8346 0.263 Uiso 1 1 calc R U . . .
H28C H 0.5271 0.2831 0.8414 0.263 Uiso 1 1 calc R U . . .
C29 C 0.5108(2) 0.2046(2) 0.71880(9) 0.0985(12) Uani 1 1 d . . . . .
H29A H 0.4831 0.2005 0.6980 0.118 Uiso 1 1 calc R U . . .
H29B H 0.4700 0.2156 0.7352 0.118 Uiso 1 1 calc R U . . .
C30 C 0.5484(3) 0.1270(3) 0.72660(13) 0.1379(17) Uani 1 1 d . . . . .
H30A H 0.5931 0.1174 0.7118 0.166 Uiso 1 1 calc R U . . .
H30B H 0.5699 0.1279 0.7486 0.166 Uiso 1 1 calc R U . . .
C31 C 0.4868(5) 0.0630(4) 0.72363(16) 0.173(2) Uani 1 1 d . . . . .
H31A H 0.5106 0.0164 0.7323 0.207 Uiso 1 1 calc R U . . .
H31B H 0.4403 0.0756 0.7370 0.207 Uiso 1 1 calc R U . . .
C32 C 0.4596(5) 0.0483(4) 0.6916(2) 0.230(4) Uani 1 1 d . U . . .
H32A H 0.4209 0.0071 0.6920 0.345 Uiso 1 1 calc R U . . .
H32B H 0.4344 0.0935 0.6830 0.345 Uiso 1 1 calc R U . . .
H32C H 0.5048 0.0342 0.6782 0.345 Uiso 1 1 calc R U . . .
C33 C 0.3889(2) 0.2773(3) 0.47060(10) 0.1067(13) Uani 1 1 d . . . . .
H33A H 0.3548 0.2351 0.4636 0.128 Uiso 1 1 calc R U . . .
H33B H 0.3536 0.3169 0.4792 0.128 Uiso 1 1 calc R U . . .
C34 C 0.4317(3) 0.3087(4) 0.44148(12) 0.148(2) Uani 1 1 d . . . . .
H34A H 0.4588 0.3560 0.4475 0.177 Uiso 1 1 calc R U . . .
H34B H 0.4729 0.2725 0.4346 0.177 Uiso 1 1 calc R U . . .
C35 C 0.3760(3) 0.3240(5) 0.41362(16) 0.194(3) Uani 1 1 d . . . . .
H35A H 0.3414 0.2795 0.4109 0.233 Uiso 1 1 calc R U . . .
H35B H 0.3412 0.3666 0.4196 0.233 Uiso 1 1 calc R U . . .
C36 C 0.4104(4) 0.3405(5) 0.38385(17) 0.218(3) Uani 1 1 d . . . . .
H36A H 0.3683 0.3492 0.3681 0.327 Uiso 1 1 calc R U . . .
H36B H 0.4433 0.3857 0.3857 0.327 Uiso 1 1 calc R U . . .
H36C H 0.4435 0.2982 0.3770 0.327 Uiso 1 1 calc R U . . .
C37 C 0.4949(2) 0.3144(2) 0.51148(10) 0.0937(11) Uani 1 1 d . . . . .
H37A H 0.5293 0.2939 0.5285 0.112 Uiso 1 1 calc R U . . .
H37B H 0.5300 0.3333 0.4943 0.112 Uiso 1 1 calc R U . . .
C38 C 0.4477(2) 0.3813(3) 0.52521(13) 0.1338(17) Uani 1 1 d . . . . .
H38A H 0.4079 0.3626 0.5407 0.161 Uiso 1 1 calc R U . C 1
H38B H 0.4189 0.4070 0.5078 0.161 Uiso 1 1 calc R U . C 1
C39 C 0.5039(4) 0.4381(4) 0.54203(18) 0.167(3) Uani 0.712(17) 1 d . . P D 1
H39A H 0.5545 0.4401 0.5300 0.200 Uiso 0.712(17) 1 calc R U P D 1
H39B H 0.4794 0.4886 0.5409 0.200 Uiso 0.712(17) 1 calc R U P D 1
C39' C 0.5039(4) 0.4381(4) 0.54203(18) 0.167(3) Uani 0.288(17) 1 d . . P D 2
H39C H 0.5477 0.4078 0.5511 0.200 Uiso 0.288(17) 1 calc R U P D 2
H39D H 0.5277 0.4687 0.5248 0.200 Uiso 0.288(17) 1 calc R U P D 2
C40 C 0.5203(7) 0.4228(9) 0.5726(3) 0.178(6) Uani 0.712(17) 1 d . U P D 1
H40A H 0.5559 0.4615 0.5812 0.267 Uiso 0.712(17) 1 calc R U P D 1
H40B H 0.4709 0.4223 0.5850 0.267 Uiso 0.712(17) 1 calc R U P D 1
H40C H 0.5461 0.3736 0.5741 0.267 Uiso 0.712(17) 1 calc R U P D 1
C40' C 0.4826(13) 0.4881(13) 0.5655(6) 0.149(10) Uani 0.288(17) 1 d . U P D 2
H40D H 0.5292 0.5173 0.5720 0.224 Uiso 0.288(17) 1 calc R U P D 2
H40E H 0.4415 0.5221 0.5573 0.224 Uiso 0.288(17) 1 calc R U P D 2
H40F H 0.4617 0.4605 0.5839 0.224 Uiso 0.288(17) 1 calc R U P D 2
C41 C 0.3884(2) 0.2152(2) 0.52365(10) 0.1009(12) Uani 1 1 d . . . . .
H41A H 0.3492 0.2537 0.5301 0.121 Uiso 1 1 calc R U . . .
H41B H 0.3587 0.1728 0.5141 0.121 Uiso 1 1 calc R U . . .
C42 C 0.4309(2) 0.1867(3) 0.55371(11) 0.1121(13) Uani 1 1 d . . . . .
H42A H 0.4748 0.1529 0.5474 0.134 Uiso 1 1 calc R U . . .
H42B H 0.4542 0.2300 0.5652 0.134 Uiso 1 1 calc R U . . .
C43 C 0.3745(3) 0.1447(3) 0.57593(12) 0.1248(15) Uani 1 1 d . . . . .
H43A H 0.3532 0.1002 0.5646 0.150 Uiso 1 1 calc R U . . .
H43B H 0.3292 0.1778 0.5813 0.150 Uiso 1 1 calc R U . . .
C44 C 0.4145(3) 0.1187(3) 0.60700(12) 0.1481(19) Uani 1 1 d . . . . .
H44A H 0.3756 0.0922 0.6202 0.222 Uiso 1 1 calc R U . . .
H44B H 0.4587 0.0849 0.6020 0.222 Uiso 1 1 calc R U . . .
H44C H 0.4347 0.1625 0.6186 0.222 Uiso 1 1 calc R U . . .
C45 C 0.50316(19) 0.1898(2) 0.48544(10) 0.0945(11) Uani 1 1 d . . . . .
H45A H 0.5408 0.1777 0.5028 0.113 Uiso 1 1 calc R U . . .
H45B H 0.5342 0.2122 0.4678 0.113 Uiso 1 1 calc R U . . .
C46 C 0.4651(2) 0.1155(3) 0.47340(11) 0.1143(14) Uani 1 1 d . . . . .
H46A H 0.4220 0.1272 0.4581 0.137 Uiso 1 1 calc R U . . .
H46B H 0.4413 0.0883 0.4916 0.137 Uiso 1 1 calc R U . . .
C47 C 0.5277(3) 0.0643(3) 0.45690(12) 0.1226(15) Uani 1 1 d . . . . .
H47A H 0.5761 0.0619 0.4703 0.147 Uiso 1 1 calc R U . . .
H47B H 0.5061 0.0128 0.4550 0.147 Uiso 1 1 calc R U . . .
C48 C 0.5495(3) 0.0920(3) 0.42484(15) 0.162(2) Uani 1 1 d . U . . .
H48A H 0.5890 0.0583 0.4153 0.243 Uiso 1 1 calc R U . . .
H48B H 0.5020 0.0935 0.4113 0.243 Uiso 1 1 calc R U . . .
H48C H 0.5720 0.1426 0.4266 0.243 Uiso 1 1 calc R U . . .

loop_
_atom_site_aniso_label
_atom_site_aniso_U_11
_atom_site_aniso_U_22
_atom_site_aniso_U_33
_atom_site_aniso_U_23
_atom_site_aniso_U_13
_atom_site_aniso_U_12
C1 0.104(2) 0.061(2) 0.0364(16) -0.0026(15) -0.0029(15) -0.0179(18)
N1 0.0561(16) 0.130(3) 0.098(2) -0.0182(19) -0.0016(15) -0.0011(19)
O1 0.175(2) 0.0692(15) 0.0392(12) -0.0029(11) 0.0030(12) -0.0382(15)
O1W 0.137(2) 0.0736(17) 0.0768(15) 0.0030(13) 0.0007(15) -0.0120(15)
B1 0.098(3) 0.061(3) 0.049(2) -0.0055(19) -0.0045(18) -0.004(2)
C2 0.088(2) 0.061(2) 0.0537(18) 0.0065(16) -0.0081(16) -0.0034(17)
N2 0.0540(15) 0.097(2) 0.119(2) -0.0188(18) -0.0046(16) -0.0034(16)
O2 0.139(2) 0.0573(14) 0.0437(11) 0.0024(10) 0.0084(11) 0.0144(13)
O2W 0.216(3) 0.096(2) 0.104(2) -0.0070(17) -0.032(2) 0.026(3)
B2 0.089(3) 0.056(3) 0.049(2) 0.0054(18) -0.0026(17) -0.0020(19)
C3 0.076(2) 0.058(2) 0.0502(17) 0.0013(14) -0.0001(14) 0.0071(16)
O3 0.1087(16) 0.0526(14) 0.0519(11) 0.0039(10) -0.0013(10) 0.0064(12)
O3W 0.131(2) 0.0809(18) 0.0701(14) 0.0004(13) -0.0140(14) 0.0251(15)
C4 0.0648(18) 0.0527(18) 0.0413(15) -0.0031(13) -0.0082(13) -0.0031(14)
O4 0.240(3) 0.0693(16) 0.0431(13) -0.0009(12) -0.0011(15) -0.0358(18)
O4W 0.0812(14) 0.0731(16) 0.0831(15) -0.0086(12) -0.0051(12) 0.0073(13)
C5 0.103(2) 0.0561(19) 0.0500(18) -0.0017(15) -0.0005(16) 0.0037(17)
O5 0.140(2) 0.0671(16) 0.0529(12) -0.0044(11) -0.0041(12) -0.0233(14)
O5W 0.135(2) 0.0744(18) 0.0768(16) 0.0008(12) 0.0026(15) 0.0042(15)
O6 0.142(2) 0.0573(15) 0.0441(11) -0.0052(11) -0.0015(12) -0.0086(13)
C6 0.123(3) 0.064(2) 0.0515(19) -0.0113(17) 0.0143(17) 0.000(2)
O6W 0.1149(19) 0.0722(17) 0.0872(17) 0.0068(12) 0.0205(14) 0.0014(14)
O7 0.157(2) 0.0613(15) 0.0521(14) -0.0104(10) -0.0011(13) -0.0025(15)
C7 0.0749(19) 0.054(2) 0.0449(16) 0.0005(15) -0.0050(14) -0.0023(16)
O8 0.162(2) 0.0568(14) 0.0549(13) -0.0045(12) -0.0003(14) -0.0081(14)
C8 0.094(2) 0.057(2) 0.0418(17) -0.0016(15) 0.0012(15) -0.0065(17)
O9 0.145(2) 0.0544(15) 0.0454(11) 0.0043(10) 0.0029(12) 0.0073(13)
C9 0.107(2) 0.069(2) 0.0440(17) 0.0066(15) 0.0078(16) -0.0230(19)
O10 0.153(2) 0.0617(15) 0.0490(13) 0.0118(10) 0.0027(13) -0.0017(14)
C10 0.091(2) 0.0571(19) 0.0502(17) 0.0025(15) -0.0031(15) -0.0152(16)
O11 0.1301(19) 0.0554(14) 0.0548(12) 0.0033(11) 0.0001(12) -0.0016(12)
C11 0.0750(19) 0.0540(19) 0.0420(16) 0.0005(14) 0.0009(13) -0.0007(16)
C12 0.103(2) 0.068(2) 0.0454(18) 0.0023(15) 0.0125(15) -0.0170(19)
C13 0.102(2) 0.067(2) 0.0499(18) -0.0035(16) 0.0021(16) -0.0236(18)
C14 0.107(3) 0.062(2) 0.0481(18) -0.0006(17) 0.0004(16) -0.0079(19)
C17 0.070(2) 0.169(4) 0.113(3) -0.032(3) 0.016(2) -0.004(3)
C18 0.097(3) 0.161(4) 0.101(3) -0.027(3) 0.013(2) -0.010(3)
C19 0.107(3) 0.164(5) 0.119(4) -0.019(3) 0.026(3) -0.011(3)
C20 0.157(4) 0.121(4) 0.119(4) -0.013(3) 0.034(3) -0.006(3)
C21 0.075(2) 0.118(3) 0.098(3) -0.011(2) 0.007(2) -0.009(2)
C22 0.131(4) 0.128(5) 0.145(4) -0.019(3) 0.036(3) -0.036(4)
C23 0.245(8) 0.108(5) 0.157(6) 0.004(4) 0.023(5) -0.014(5)
C23' 0.245(8) 0.108(5) 0.157(6) 0.004(4) 0.023(5) -0.014(5)
C24 0.158(12) 0.142(15) 0.217(16) 0.021(12) 0.026(10) -0.023(10)
C24' 0.174(9) 0.181(12) 0.145(10) 0.024(8) -0.011(7) -0.004(8)
C25 0.073(2) 0.192(5) 0.101(3) -0.032(3) -0.013(2) 0.009(3)
C26 0.092(3) 0.186(5) 0.098(3) -0.012(3) -0.009(2) 0.011(3)
C27 0.124(4) 0.219(6) 0.102(3) -0.025(3) -0.019(3) 0.053(4)
C28 0.168(5) 0.246(7) 0.112(4) 0.009(4) -0.008(4) 0.055(5)
C29 0.075(2) 0.117(3) 0.103(3) -0.004(2) -0.004(2) 0.002(2)
C30 0.131(4) 0.135(5) 0.148(4) 0.011(4) -0.009(3) 0.037(4)
C31 0.222(7) 0.120(5) 0.175(6) 0.029(4) 0.002(5) 0.013(5)
C32 0.276(9) 0.135(6) 0.281(10) 0.014(6) -0.077(8) -0.021(6)
C33 0.064(2) 0.124(4) 0.132(3) -0.013(3) -0.017(2) 0.004(2)
C34 0.090(3) 0.217(6) 0.135(4) 0.026(4) -0.013(3) 0.007(3)
C35 0.122(4) 0.292(9) 0.169(6) 0.072(6) -0.022(4) 0.029(5)
C36 0.207(7) 0.273(10) 0.174(6) 0.043(6) -0.021(5) 0.070(6)
C37 0.062(2) 0.098(3) 0.120(3) -0.024(2) 0.003(2) -0.014(2)
C38 0.089(3) 0.115(4) 0.197(5) -0.052(3) 0.025(3) -0.019(3)
C39 0.137(5) 0.140(5) 0.224(7) -0.071(6) 0.029(5) -0.047(4)
C39' 0.137(5) 0.140(5) 0.224(7) -0.071(6) 0.029(5) -0.047(4)
C40 0.179(9) 0.183(14) 0.172(9) -0.026(8) -0.031(7) -0.023(8)
C40' 0.153(16) 0.078(15) 0.22(2) -0.051(14) -0.003(14) 0.006(11)
C41 0.061(2) 0.110(3) 0.132(3) -0.017(3) 0.005(2) -0.014(2)
C42 0.080(3) 0.125(4) 0.131(3) -0.009(3) 0.005(3) -0.019(2)
C43 0.094(3) 0.133(4) 0.148(4) -0.012(3) 0.019(3) -0.016(3)
C44 0.138(4) 0.175(5) 0.131(4) 0.001(4) 0.017(3) -0.026(4)
C45 0.059(2) 0.102(3) 0.122(3) -0.028(2) -0.005(2) 0.002(2)
C46 0.080(3) 0.108(3) 0.155(4) -0.033(3) 0.000(2) -0.006(2)
C47 0.093(3) 0.112(4) 0.163(4) -0.028(3) 0.001(3) 0.003(3)
C48 0.152(5) 0.149(5) 0.186(6) -0.010(4) 0.058(4) 0.001(4)

loop_
_atom_type_symbol
_atom_type_description
_atom_type_scat_dispersion_real
_atom_type_scat_dispersion_imag
_atom_type_scat_source
C C 0.0033 0.0016 'International Tables Vol C Tables 4.2.6.8 and 6.1.1.4'
H H 0.0000 0.0000 'International Tables Vol C Tables 4.2.6.8 and 6.1.1.4'
O O 0.0106 0.0060 'International Tables Vol C Tables 4.2.6.8 and 6.1.1.4'
N N 0.0061 0.0033 'International Tables Vol C Tables 4.2.6.8 and 6.1.1.4'
B B 0.0013 0.0007 'International Tables Vol C Tables 4.2.6.8 and 6.1.1.4'

loop_
_geom_angle_atom_site_label_1
_geom_angle_atom_site_label_2
_geom_angle_atom_site_label_3
_geom_angle
_geom_angle_site_symmetry_1
_geom_angle_site_symmetry_3
C2 C1 C6 120.9(3) . .
C2 C1 O1 115.7(3) . .
C6 C1 O1 122.9(3) . .
C29 N1 C21 105.8(3) . .
C29 N1 C17 111.2(3) . .
C21 N1 C17 110.9(3) . .
C29 N1 C25 111.9(3) . .
C21 N1 C25 111.0(3) . .
C17 N1 C25 106.1(3) . .
C8 O1 C1 122.3(2) . .
H1WA O1W H1WB 106(2) . .
O6 B1 O8 123.9(3) . .
O6 B1 O7 119.5(3) . .
O8 B1 O7 116.6(3) . .
C1 C2 C3 119.3(3) . .
C1 C2 H2A 120.3 . .
C3 C2 H2A 120.3 . .
C33 N2 C41 106.9(3) . .
C33 N2 C45 111.0(3) . .
C41 N2 C45 110.7(3) . .
C33 N2 C37 111.2(3) . .
C41 N2 C37 111.5(3) . .
C45 N2 C37 105.7(2) . .
H2WB O2W H2WA 108(2) . .
O9 B2 O10 119.8(3) . .
O9 B2 O11 123.6(3) . .
O10 B2 O11 116.6(3) . .
C4 C3 C2 121.5(3) . .
C4 C3 H3A 119.3 . .
C2 C3 H3A 119.3 . .
H3WA O3W H3WB 106(2) . .
C3 C4 C5 118.3(3) . .
C3 C4 C7 119.9(3) . .
C5 C4 C7 121.7(3) . .
H4WA O4W H4WB 105(2) . .
C4 C5 C6 120.1(3) . .
C4 C5 H5A 119.9 . .
C6 C5 H5A 119.9 . .
H5WA O5W H5WB 107(2) . .
B1 O6 H6 110(3) . .
C1 C6 C5 119.9(3) . .
C1 C6 H6A 120.1 . .
C5 C6 H6A 120.1 . .
H6WB O6W H6WA 107(2) . .
B1 O7 H7 113(3) . .
O3 C7 O2 124.0(3) . .
O3 C7 C4 119.2(3) . .
O2 C7 C4 116.8(3) . .
B1 O8 H8 114(3) . .
C13 C8 C9 120.5(3) . .
C13 C8 O1 114.3(3) . .
C9 C8 O1 125.0(3) . .
B2 O9 H9 112(3) . .
C8 C9 C10 119.2(3) . .
C8 C9 H9A 120.4 . .
C10 C9 H9A 120.4 . .
B2 O10 H10 118(3) . .
C11 C10 C9 121.5(3) . .
C11 C10 H10A 119.3 . .
C9 C10 H10A 119.3 . .
B2 O11 H11 118(3) . .
C10 C11 C12 117.8(2) . .
C10 C11 C14 121.5(3) . .
C12 C11 C14 120.7(3) . .
C13 C12 C11 121.6(3) . .
C13 C12 H12A 119.2 . .
C11 C12 H12A 119.2 . .
C8 C13 C12 119.4(3) . .
C8 C13 H13A 120.3 . .
C12 C13 H13A 120.3 . .
O5 C14 O4 123.4(3) . .
O5 C14 C11 119.5(3) . .
O4 C14 C11 117.1(3) . .
C18 C17 N1 115.0(3) . .
C18 C17 H17A 108.5 . .
N1 C17 H17A 108.5 . .
C18 C17 H17B 108.5 . .
N1 C17 H17B 108.5 . .
H17A C17 H17B 107.5 . .
C19 C18 C17 112.1(3) . .
C19 C18 H18A 109.2 . .
C17 C18 H18A 109.2 . .
C19 C18 H18B 109.2 . .
C17 C18 H18B 109.2 . .
H18A C18 H18B 107.9 . .
C20 C19 C18 113.4(4) . .
C20 C19 H19A 108.9 . .
C18 C19 H19A 108.9 . .
C20 C19 H19B 108.9 . .
C18 C19 H19B 108.9 . .
H19A C19 H19B 107.7 . .
C19 C20 H20A 109.5 . .
C19 C20 H20B 109.5 . .
H20A C20 H20B 109.5 . .
C19 C20 H20C 109.5 . .
H20A C20 H20C 109.5 . .
H20B C20 H20C 109.5 . .
N1 C21 C22 117.5(4) . .
N1 C21 H21A 107.9 . .
C22 C21 H21A 107.9 . .
N1 C21 H21B 107.9 . .
C22 C21 H21B 107.9 . .
H21A C21 H21B 107.2 . .
C23' C22 C21 111.2(5) . .
C23 C22 C21 111.2(5) . .
C23 C22 H22A 109.4 . .
C21 C22 H22A 109.4 . .
C23 C22 H22B 109.4 . .
C21 C22 H22B 109.4 . .
H22A C22 H22B 108.0 . .
C24 C23 C22 133.9(8) . .
C24 C23 H23A 103.7 . .
C22 C23 H23A 103.7 . .
C24 C23 H23B 103.7 . .
C22 C23 H23B 103.7 . .
H23A C23 H23B 105.4 . .
C24' C23' C22 106.9(7) . .
C24' C23' H23C 110.3 . .
C22 C23' H23C 110.3 . .
C24' C23' H23D 110.3 . .
C22 C23' H23D 110.3 . .
H23C C23' H23D 108.6 . .
C23 C24 H24A 109.5 . .
C23 C24 H24B 109.5 . .
H24A C24 H24B 109.5 . .
C23 C24 H24C 109.5 . .
H24A C24 H24C 109.5 . .
H24B C24 H24C 109.5 . .
C23' C24' H24D 109.5 . .
C23' C24' H24E 109.5 . .
H24D C24' H24E 109.5 . .
C23' C24' H24F 109.5 . .
H24D C24' H24F 109.5 . .
H24E C24' H24F 109.5 . .
C26 C25 N1 116.0(3) . .
C26 C25 H25A 108.3 . .
N1 C25 H25A 108.3 . .
C26 C25 H25B 108.3 . .
N1 C25 H25B 108.3 . .
H25A C25 H25B 107.4 . .
C27 C26 C25 110.5(3) . .
C27 C26 H26A 109.6 . .
C25 C26 H26A 109.6 . .
C27 C26 H26B 109.6 . .
C25 C26 H26B 109.6 . .
H26A C26 H26B 108.1 . .
C28 C27 C26 113.5(4) . .
C28 C27 H27A 108.9 . .
C26 C27 H27A 108.9 . .
C28 C27 H27B 108.9 . .
C26 C27 H27B 108.9 . .
H27A C27 H27B 107.7 . .
C27 C28 H28A 109.5 . .
C27 C28 H28B 109.5 . .
H28A C28 H28B 109.5 . .
C27 C28 H28C 109.5 . .
H28A C28 H28C 109.5 . .
H28B C28 H28C 109.5 . .
N1 C29 C30 116.3(3) . .
N1 C29 H29A 108.2 . .
C30 C29 H29A 108.2 . .
N1 C29 H29B 108.2 . .
C30 C29 H29B 108.2 . .
H29A C29 H29B 107.4 . .
C31 C30 C29 111.4(4) . .
C31 C30 H30A 109.3 . .
C29 C30 H30A 109.3 . .
C31 C30 H30B 109.3 . .
C29 C30 H30B 109.3 . .
H30A C30 H30B 108.0 . .
C32 C31 C30 115.0(6) . .
C32 C31 H31A 108.5 . .
C30 C31 H31A 108.5 . .
C32 C31 H31B 108.5 . .
C30 C31 H31B 108.5 . .
H31A C31 H31B 107.5 . .
C31 C32 H32A 109.5 . .
C31 C32 H32B 109.5 . .
H32A C32 H32B 109.5 . .
C31 C32 H32C 109.5 . .
H32A C32 H32C 109.5 . .
H32B C32 H32C 109.5 . .
C34 C33 N2 115.5(3) . .
C34 C33 H33A 108.4 . .
N2 C33 H33A 108.4 . .
C34 C33 H33B 108.4 . .
N2 C33 H33B 108.4 . .
H33A C33 H33B 107.5 . .
C35 C34 C33 113.0(4) . .
C35 C34 H34A 109.0 . .
C33 C34 H34A 109.0 . .
C35 C34 H34B 109.0 . .
C33 C34 H34B 109.0 . .
H34A C34 H34B 107.8 . .
C36 C35 C34 117.7(5) . .
C36 C35 H35A 107.9 . .
C34 C35 H35A 107.9 . .
C36 C35 H35B 107.9 . .
C34 C35 H35B 107.9 . .
H35A C35 H35B 107.2 . .
C35 C36 H36A 109.5 . .
C35 C36 H36B 109.5 . .
H36A C36 H36B 109.5 . .
C35 C36 H36C 109.5 . .
H36A C36 H36C 109.5 . .
H36B C36 H36C 109.5 . .
C38 C37 N2 115.2(3) . .
C38 C37 H37A 108.5 . .
N2 C37 H37A 108.5 . .
C38 C37 H37B 108.5 . .
N2 C37 H37B 108.5 . .
H37A C37 H37B 107.5 . .
C37 C38 C39' 111.0(4) . .
C37 C38 C39 111.0(4) . .
C37 C38 H38A 109.4 . .
C39 C38 H38A 109.4 . .
C37 C38 H38B 109.4 . .
C39 C38 H38B 109.4 . .
H38A C38 H38B 108.0 . .
C40 C39 C38 115.3(8) . .
C40 C39 H39A 108.4 . .
C38 C39 H39A 108.4 . .
C40 C39 H39B 108.4 . .
C38 C39 H39B 108.4 . .
H39A C39 H39B 107.5 . .
C40' C39' C38 126.0(10) . .
C40' C39' H39C 105.8 . .
C38 C39' H39C 105.8 . .
C40' C39' H39D 105.8 . .
C38 C39' H39D 105.8 . .
H39C C39' H39D 106.2 . .
C39 C40 H40A 109.5 . .
C39 C40 H40B 109.5 . .
H40A C40 H40B 109.5 . .
C39 C40 H40C 109.5 . .
H40A C40 H40C 109.5 . .
H40B C40 H40C 109.5 . .
C39' C40' H40D 109.5 . .
C39' C40' H40E 109.5 . .
H40D C40' H40E 109.5 . .
C39' C40' H40F 109.5 . .
H40D C40' H40F 109.5 . .
H40E C40' H40F 109.5 . .
C42 C41 N2 115.3(3) . .
C42 C41 H41A 108.5 . .
N2 C41 H41A 108.5 . .
C42 C41 H41B 108.5 . .
N2 C41 H41B 108.5 . .
H41A C41 H41B 107.5 . .
C43 C42 C41 112.0(3) . .
C43 C42 H42A 109.2 . .
C41 C42 H42A 109.2 . .
C43 C42 H42B 109.2 . .
C41 C42 H42B 109.2 . .
H42A C42 H42B 107.9 . .
C42 C43 C44 113.2(4) . .
C42 C43 H43A 108.9 . .
C44 C43 H43A 108.9 . .
C42 C43 H43B 108.9 . .
C44 C43 H43B 108.9 . .
H43A C43 H43B 107.8 . .
C43 C44 H44A 109.5 . .
C43 C44 H44B 109.5 . .
H44A C44 H44B 109.5 . .
C43 C44 H44C 109.5 . .
H44A C44 H44C 109.5 . .
H44B C44 H44C 109.5 . .
N2 C45 C46 115.0(3) . .
N2 C45 H45A 108.5 . .
C46 C45 H45A 108.5 . .
N2 C45 H45B 108.5 . .
C46 C45 H45B 108.5 . .
H45A C45 H45B 107.5 . .
C45 C46 C47 111.3(3) . .
C45 C46 H46A 109.4 . .
C47 C46 H46A 109.4 . .
C45 C46 H46B 109.4 . .
C47 C46 H46B 109.4 . .
H46A C46 H46B 108.0 . .
C48 C47 C46 112.2(4) . .
C48 C47 H47A 109.2 . .
C46 C47 H47A 109.2 . .
C48 C47 H47B 109.2 . .
C46 C47 H47B 109.2 . .
H47A C47 H47B 107.9 . .
C47 C48 H48A 109.5 . .
C47 C48 H48B 109.5 . .
H48A C48 H48B 109.5 . .
C47 C48 H48C 109.5 . .
H48A C48 H48C 109.5 . .
H48B C48 H48C 109.5 . .

loop_
_geom_bond_atom_site_label_1
_geom_bond_atom_site_label_2
_geom_bond_distance
_geom_bond_site_symmetry_2
C1 C2 1.360(4) .
C1 C6 1.361(4) .
C1 O1 1.393(3) .
N1 C29 1.510(5) .
N1 C21 1.511(5) .
N1 C17 1.518(4) .
N1 C25 1.518(4) .
O1 C8 1.382(3) .
O1W H1WA 0.867(10) .
O1W H1WB 0.858(10) .
B1 O6 1.348(4) .
B1 O8 1.352(4) .
B1 O7 1.357(4) .
C2 C3 1.380(4) .
C2 H2A 0.9300 .
N2 C33 1.514(4) .
N2 C41 1.517(4) .
N2 C45 1.518(4) .
N2 C37 1.526(4) .
O2 C7 1.250(3) .
O2W H2WB 0.860(10) .
O2W H2WA 0.860(10) .
B2 O9 1.342(4) .
B2 O10 1.357(4) .
B2 O11 1.358(4) .
C3 C4 1.371(4) .
C3 H3A 0.9300 .
O3 C7 1.249(3) .
O3W H3WA 0.862(10) .
O3W H3WB 0.862(10) .
C4 C5 1.388(4) .
C4 C7 1.507(4) .
O4 C14 1.254(4) .
O4W H4WA 0.864(10) .
O4W H4WB 0.871(10) .
C5 C6 1.388(4) .
C5 H5A 0.9300 .
O5 C14 1.236(4) .
O5W H5WA 0.859(10) .
O5W H5WB 0.863(10) .
O6 H6 0.861(10) .
C6 H6A 0.9300 .
O6W H6WB 0.867(10) .
O6W H6WA 0.859(10) .
O7 H7 0.858(10) .
O8 H8 0.856(10) .
C8 C13 1.363(4) .
C8 C9 1.370(4) .
O9 H9 0.863(10) .
C9 C10 1.387(4) .
C9 H9A 0.9300 .
O10 H10 0.862(10) .
C10 C11 1.368(4) .
C10 H10A 0.9300 .
O11 H11 0.864(10) .
C11 C12 1.379(4) .
C11 C14 1.498(4) .
C12 C13 1.376(4) .
C12 H12A 0.9300 .
C13 H13A 0.9300 .
C17 C18 1.518(5) .
C17 H17A 0.9700 .
C17 H17B 0.9700 .
C18 C19 1.488(5) .
C18 H18A 0.9700 .
C18 H18B 0.9700 .
C19 C20 1.487(6) .
C19 H19A 0.9700 .
C19 H19B 0.9700 .
C20 H20A 0.9600 .
C20 H20B 0.9600 .
C20 H20C 0.9600 .
C21 C22 1.511(6) .
C21 H21A 0.9700 .
C21 H21B 0.9700 .
C22 C23' 1.502(7) .
C22 C23 1.502(7) .
C22 H22A 0.9700 .
C22 H22B 0.9700 .
C23 C24 1.420(16) .
C23 H23A 0.9700 .
C23 H23B 0.9700 .
C23' C24' 1.413(11) .
C23' H23C 0.9700 .
C23' H23D 0.9700 .
C24 H24A 0.9600 .
C24 H24B 0.9600 .
C24 H24C 0.9600 .
C24' H24D 0.9600 .
C24' H24E 0.9600 .
C24' H24F 0.9600 .
C25 C26 1.507(5) .
C25 H25A 0.9700 .
C25 H25B 0.9700 .
C26 C27 1.501(5) .
C26 H26A 0.9700 .
C26 H26B 0.9700 .
C27 C28 1.460(6) .
C27 H27A 0.9700 .
C27 H27B 0.9700 .
C28 H28A 0.9600 .
C28 H28B 0.9600 .
C28 H28C 0.9600 .
C29 C30 1.522(6) .
C29 H29A 0.9700 .
C29 H29B 0.9700 .
C30 C31 1.514(8) .
C30 H30A 0.9700 .
C30 H30B 0.9700 .
C31 C32 1.413(8) .
C31 H31A 0.9700 .
C31 H31B 0.9700 .
C32 H32A 0.9600 .
C32 H32B 0.9600 .
C32 H32C 0.9600 .
C33 C34 1.493(5) .
C33 H33A 0.9700 .
C33 H33B 0.9700 .
C34 C35 1.492(6) .
C34 H34A 0.9700 .
C34 H34B 0.9700 .
C35 C36 1.379(7) .
C35 H35A 0.9700 .
C35 H35B 0.9700 .
C36 H36A 0.9600 .
C36 H36B 0.9600 .
C36 H36C 0.9600 .
C37 C38 1.512(5) .
C37 H37A 0.9700 .
C37 H37B 0.9700 .
C38 C39' 1.523(6) .
C38 C39 1.523(6) .
C38 H38A 0.9700 .
C38 H38B 0.9700 .
C39 C40 1.314(10) .
C39 H39A 0.9700 .
C39 H39B 0.9700 .
C39' C40' 1.35(2) .
C39' H39C 0.9700 .
C39' H39D 0.9700 .
C40 H40A 0.9600 .
C40 H40B 0.9600 .
C40 H40C 0.9600 .
C40' H40D 0.9600 .
C40' H40E 0.9600 .
C40' H40F 0.9600 .
C41 C42 1.504(5) .
C41 H41A 0.9700 .
C41 H41B 0.9700 .
C42 C43 1.495(5) .
C42 H42A 0.9700 .
C42 H42B 0.9700 .
C43 C44 1.507(6) .
C43 H43A 0.9700 .
C43 H43B 0.9700 .
C44 H44A 0.9600 .
C44 H44B 0.9600 .
C44 H44C 0.9600 .
C45 C46 1.524(5) .
C45 H45A 0.9700 .
C45 H45B 0.9700 .
C46 C47 1.524(5) .
C46 H46A 0.9700 .
C46 H46B 0.9700 .
C47 C48 1.449(6) .
C47 H47A 0.9700 .
C47 H47B 0.9700 .
C48 H48A 0.9600 .
C48 H48B 0.9600 .
C48 H48C 0.9600 .
